data_2002561
loop_
_publ_author_name
'Tomaszewska, A'
'Mueller-Buschbaum, Hk'

_publ_section_title
;
Ein neues Erdakalimetall-Oxoplatinate-Cuprate Ca3.5 Cu0.5 Pt O6
;
_journal_name_full
;
Zeitschrift fuer Anorganische und Allgemeine Chemie
;
_journal_page_first 23
_journal_page_last 26
_journal_paper_doi 10.1002/zaac.19926170104
_journal_volume 617
_journal_year 1992
_chemical_formula_structural 'Ca3.5 Cu0.5 Pt O6'
_chemical_formula_sum 'Ca3.5 Cu0.5 O6 Pt'
_chemical_name_systematic
;
Calcium copper platinum(IV) oxide (3.5/0.5/1/6)
;
_space_group_IT_number 5
_symmetry_cell_setting monoclinic
_symmetry_Int_Tables_number 5
_symmetry_space_group_name_Hall 'C 2y'
_symmetry_space_group_name_H-M 'C 1 2 1'
_cell_angle_alpha 90
_cell_angle_beta 91.448(48)
_cell_angle_gamma 90
_cell_formula_units_Z 4
_cell_length_a 9.0743(64)
_cell_length_b 9.2527(67)
_cell_length_c 6.4840(62)
_cell_volume 544.2
_refine_ls_R_factor_all 0.055
_cod_original_formula_sum 'Ca3.5 Cu.5 O6 Pt'
_cod_database_code 2002561

loop_
_symmetry_equiv_pos_as_xyz
x,y,z
-x,y,-z
1/2+x,1/2+y,z
1/2-x,1/2+y,-z

loop_
_atom_site_label
_atom_site_type_symbol
_atom_site_symmetry_multiplicity
_atom_site_Wyckoff_symbol
_atom_site_fract_x
_atom_site_fract_y
_atom_site_fract_z
_atom_site_occupancy
_atom_site_attached_hydrogens
_atom_site_calc_flag
Pt1 Pt4+ 4 c 0.2521(2) 0.2500(1) 0.2456(3) 1. 0 d
Ca1 Ca2+ 4 c 0.3200(6) 0.0766(6) 0.8661(7) 1. 0 d
Ca2 Ca2+ 4 c 0.6855(7) 0.9394(7) 0.6382(8) 1. 0 d
Ca3 Ca2+ 2 b 0. 0.1211(8) 0.5 1. 0 d
Ca4 Ca2+ 2 a 0. 0.8990(7) 0. 1. 0 d
Ca5 Ca2+ 2 a 0. 0.2422(9) 0. 1. 0 d
Cu1 Cu2+ 2 b 0.5 0.2034(7) 0.5 1. 0 d
O1 O2- 4 c 0.2361(9) 0.3233(9) 0.949(1) 1. 0 d
O2 O2- 4 c 0.7872(9) 0.6926(9) 0.539(1) 1. 0 d
O3 O2- 4 c 0.3787(9) 0.4247(9) 0.341(1) 1. 0 d
O4 O2- 4 c 0.642(1) 0.574(1) 0.185(1) 1. 0 d
O5 O2- 4 c 0.0553(9) 0.3478(9) 0.300(1) 1. 0 d
O6 O2- 4 c 0.9360(9) 0.6447(9) 0.209(1) 1. 0 d

loop_
_atom_type_symbol
_atom_type_oxidation_number
Pt4+ 4.000
Ca2+ 2.000
Cu2+ 2.000
O2- -2.000
